data_4064906
loop_
_publ_author_name
'Baron, Marco'
'Tubaro, Cristina'
'Basato, Marino'
'Biffis, Andrea'
'Natile, Marta M.'
'Graiff, Claudia'

_publ_section_title
;
 Dinuclear N-Heterocyclic Dicarbene Gold Complexes in I--III and III--III
 Oxidation States: Synthesis and Structural Analysis
;
_journal_issue 17
_journal_name_full Organometallics
_journal_page_first 4607
_journal_paper_doi 10.1021/om2004145
_journal_volume 30
_journal_year 2011
_chemical_formula_sum 'C19 H26 Au2 Br2 Cl2 F12 N8 P2'
_chemical_formula_weight 1281.07
_chemical_name_systematic
; 
 ? 
;
_space_group_IT_number 14
_symmetry_cell_setting monoclinic
_symmetry_space_group_name_Hall '-P 2yn'
_symmetry_space_group_name_H-M 'P 1 21/n 1'
_atom_sites_solution_hydrogens geom
_atom_sites_solution_primary direct
_atom_sites_solution_secondary difmap
_audit_creation_method SHELXL-97
_cell_angle_alpha 90.00
_cell_angle_beta 91.785(2)
_cell_angle_gamma 90.00
_cell_formula_units_Z 4
_cell_length_a 12.1930(12)
_cell_length_b 15.7836(15)
_cell_length_c 17.7452(17)
_cell_measurement_reflns_used 999
_cell_measurement_temperature 273(2)
_cell_measurement_theta_max 23
_cell_measurement_theta_min 3
_cell_volume 3413.4(6)
_computing_structure_refinement 'SHELXL-97 (Sheldrick, 1997)'
_computing_structure_solution 'SHELXS-97 (Sheldrick, 1990)'
_diffrn_ambient_temperature 273(2)
_diffrn_measured_fraction_theta_full 0.989
_diffrn_measured_fraction_theta_max 0.989
_diffrn_measurement_device_type 'Bruker AXS SMART 1000'
_diffrn_measurement_method 'omega scan'
_diffrn_radiation_monochromator graphite
_diffrn_radiation_source 'fine-focus sealed tube'
_diffrn_radiation_type MoK\a
_diffrn_radiation_wavelength 0.71073
_diffrn_reflns_av_R_equivalents 0.0508
_diffrn_reflns_av_sigmaI/netI 0.0467
_diffrn_reflns_limit_h_max 16
_diffrn_reflns_limit_h_min -16
_diffrn_reflns_limit_k_max 20
_diffrn_reflns_limit_k_min -20
_diffrn_reflns_limit_l_max 23
_diffrn_reflns_limit_l_min -23
_diffrn_reflns_number 40454
_diffrn_reflns_theta_full 28.06
_diffrn_reflns_theta_max 28.06
_diffrn_reflns_theta_min 1.73
_exptl_absorpt_coefficient_mu 11.272
_exptl_absorpt_correction_T_max 1.000
_exptl_absorpt_correction_T_min 0.877
_exptl_absorpt_correction_type empirical
_exptl_absorpt_process_details 'Sadabs, Sheldrix'
_exptl_crystal_density_diffrn 2.493
_exptl_crystal_density_method 'not measured'
_exptl_crystal_description needle
_exptl_crystal_F_000 2384
_exptl_crystal_size_max 0.22
_exptl_crystal_size_mid 0.21
_exptl_crystal_size_min 0.15
_refine_diff_density_max 1.084
_refine_diff_density_min -0.924
_refine_diff_density_rms 0.140
_refine_ls_extinction_method none
_refine_ls_goodness_of_fit_ref 0.936
_refine_ls_hydrogen_treatment constr
_refine_ls_matrix_type full
_refine_ls_number_parameters 421
_refine_ls_number_reflns 8206
_refine_ls_number_restraints 0
_refine_ls_restrained_S_all 0.936
_refine_ls_R_factor_all 0.0618
_refine_ls_R_factor_gt 0.0337
_refine_ls_shift/su_max 0.002
_refine_ls_shift/su_mean 0.000
_refine_ls_structure_factor_coef Fsqd
_refine_ls_weighting_details 'calc w=1/[\s^2^(Fo^2^)+(0.0472P)^2^+0.0000P] where P=(Fo^2^+2Fc^2^)/3'
_refine_ls_weighting_scheme calc
_refine_ls_wR_factor_gt 0.0791
_refine_ls_wR_factor_ref 0.0864
_reflns_number_gt 5486
_reflns_number_total 8206
_reflns_threshold_expression >2sigma(I)
_cod_data_source_file om2004145_si_002.cif
_cod_data_source_block 1cn
_cod_original_sg_symbol_H-M P21/n
_cod_database_code 4064906

loop_
_symmetry_equiv_pos_as_xyz
'x, y, z'
'-x+1/2, y+1/2, -z+1/2'
'-x, -y, -z'
'x-1/2, -y-1/2, z-1/2'

loop_
_atom_site_label
_atom_site_type_symbol
_atom_site_fract_x
_atom_site_fract_y
_atom_site_fract_z
_atom_site_U_iso_or_equiv
_atom_site_adp_type
_atom_site_occupancy
_atom_site_symmetry_multiplicity
_atom_site_calc_flag
_atom_site_refinement_flags
_atom_site_disorder_assembly
_atom_site_disorder_group
C1 C 0.0218(5) 0.8608(4) 0.2258(3) 0.0453(14) Uani 1 1 d . . .
C2 C 0.1605(6) 0.8864(5) 0.3070(4) 0.068(2) Uani 1 1 d . . .
H2 H 0.2305 0.8853 0.3293 0.081 Uiso 1 1 calc R . .
C3 C 0.0745(6) 0.9281(5) 0.3323(4) 0.0619(19) Uani 1 1 d . . .
H3 H 0.0729 0.9616 0.3754 0.074 Uiso 1 1 calc R . .
C4 C -0.1196(5) 0.9505(4) 0.2864(4) 0.0524(16) Uani 1 1 d . . .
H4A H -0.1725 0.9169 0.2575 0.063 Uiso 1 1 calc R . .
H4B H -0.1415 0.9510 0.3385 0.063 Uiso 1 1 calc R . .
C5 C -0.0704(6) 1.1034(4) 0.2947(4) 0.0593(18) Uani 1 1 d . . .
H5 H -0.0380 1.1030 0.3429 0.071 Uiso 1 1 calc R . .
C6 C -0.0786(6) 1.1693(4) 0.2480(4) 0.0608(18) Uani 1 1 d . . .
H6 H -0.0534 1.2240 0.2574 0.073 Uiso 1 1 calc R . .
C7 C -0.1569(5) 1.0585(4) 0.1889(3) 0.0457(14) Uani 1 1 d . . .
C8 C -0.1585(7) 1.1957(5) 0.1183(4) 0.073(2) Uani 1 1 d . . .
H8A H -0.1310 1.2519 0.1273 0.109 Uiso 1 1 calc R . .
H8B H -0.2368 1.1977 0.1107 0.109 Uiso 1 1 calc R . .
H8C H -0.1259 1.1727 0.0742 0.109 Uiso 1 1 calc R . .
C9 C 0.1943(6) 0.7885(5) 0.1958(5) 0.077(2) Uani 1 1 d . . .
H9A H 0.2675 0.7865 0.2172 0.115 Uiso 1 1 calc R . .
H9B H 0.1962 0.8097 0.1451 0.115 Uiso 1 1 calc R . .
H9C H 0.1633 0.7326 0.1954 0.115 Uiso 1 1 calc R . .
C10 C -0.1576(5) 0.7295(4) 0.0688(3) 0.0448(14) Uani 1 1 d . . .
C11 C -0.2004(7) 0.6165(5) -0.0006(4) 0.065(2) Uani 1 1 d . . .
H11 H -0.1929 0.5665 -0.0278 0.078 Uiso 1 1 calc R . .
C12 C -0.2936(7) 0.6570(5) 0.0119(4) 0.067(2) Uani 1 1 d . . .
H12 H -0.3634 0.6410 -0.0054 0.080 Uiso 1 1 calc R . .
C13 C -0.3466(5) 0.7906(4) 0.0800(4) 0.0524(16) Uani 1 1 d . . .
H13A H -0.3182 0.8180 0.1255 0.063 Uiso 1 1 calc R . .
H13B H -0.4146 0.7625 0.0920 0.063 Uiso 1 1 calc R . .
C14 C -0.3307(5) 0.9344(4) 0.0266(3) 0.0477(15) Uani 1 1 d . . .
C15 C -0.4334(6) 0.9149(6) -0.0796(4) 0.069(2) Uani 1 1 d . . .
H15 H -0.4690 0.9255 -0.1258 0.083 Uiso 1 1 calc R . .
C16 C -0.4332(6) 0.8424(5) -0.0416(4) 0.065(2) Uani 1 1 d . . .
H16 H -0.4697 0.7929 -0.0556 0.078 Uiso 1 1 calc R . .
C17 C -0.3523(7) 1.0573(5) -0.0583(4) 0.071(2) Uani 1 1 d . . .
H17A H -0.3893 1.0690 -0.1057 0.107 Uiso 1 1 calc R . .
H17B H -0.2750 1.0667 -0.0629 0.107 Uiso 1 1 calc R . .
H17C H -0.3800 1.0941 -0.0203 0.107 Uiso 1 1 calc R . .
C18 C -0.0009(6) 0.6369(5) 0.0370(4) 0.072(2) Uani 1 1 d . . .
H18A H 0.0078 0.5862 0.0079 0.107 Uiso 1 1 calc R . .
H18B H 0.0223 0.6265 0.0884 0.107 Uiso 1 1 calc R . .
H18C H 0.0428 0.6814 0.0165 0.107 Uiso 1 1 calc R . .
N1 N 0.1271(4) 0.8445(4) 0.2409(3) 0.0558(14) Uani 1 1 d . . .
N2 N -0.0121(4) 0.9122(3) 0.2820(3) 0.0464(12) Uani 1 1 d . . .
N3 N -0.1193(4) 1.0359(3) 0.2576(3) 0.0493(13) Uani 1 1 d . . .
N4 N -0.1307(5) 1.1416(3) 0.1839(3) 0.0569(14) Uani 1 1 d . . .
N5 N -0.1164(5) 0.6622(4) 0.0343(3) 0.0542(13) Uani 1 1 d . . .
N6 N -0.2677(4) 0.7279(3) 0.0554(3) 0.0466(12) Uani 1 1 d . . .
N7 N -0.3687(4) 0.8543(4) 0.0226(3) 0.0511(13) Uani 1 1 d . . .
N8 N -0.3710(4) 0.9711(4) -0.0377(3) 0.0577(14) Uani 1 1 d . . .
F1 F 0.7564(6) 0.7842(4) 0.5246(4) 0.141(3) Uani 1 1 d . . .
F2 F 0.9297(8) 0.9270(5) 0.5269(5) 0.195(4) Uani 1 1 d . . .
F3 F 0.8959(6) 0.8223(4) 0.4503(3) 0.139(2) Uani 1 1 d . . .
F4 F 0.7901(6) 0.8957(5) 0.5929(4) 0.163(3) Uani 1 1 d . . .
F5 F 0.7661(7) 0.9058(5) 0.4694(4) 0.185(4) Uani 1 1 d . . .
F6 F 0.9191(6) 0.8049(6) 0.5738(5) 0.185(4) Uani 1 1 d . . .
F7 F 0.4898(11) 0.8689(7) 0.3430(6) 0.259(6) Uani 1 1 d . . .
F8 F 0.5450(8) 0.9919(6) 0.2228(6) 0.207(4) Uani 1 1 d . . .
F9 F 0.4229(8) 0.9842(7) 0.3032(11) 0.349(10) Uani 1 1 d . . .
F10 F 0.6191(6) 0.8807(4) 0.2699(6) 0.185(4) Uani 1 1 d . . .
F11 F 0.4515(9) 0.8784(6) 0.2313(6) 0.241(5) Uani 1 1 d . . .
F12 F 0.5871(9) 0.9847(6) 0.3392(6) 0.215(5) Uani 1 1 d . . .
P1 P 0.84119(15) 0.85771(12) 0.52288(11) 0.0569(5) Uani 1 1 d . . .
P2 P 0.51631(18) 0.93330(14) 0.28448(12) 0.0677(5) Uani 1 1 d . . .
Br1 Br -0.13320(7) 0.71004(5) 0.24168(4) 0.0745(2) Uani 1 1 d . . .
Br2 Br 0.00387(6) 0.89176(5) 0.04750(4) 0.0649(2) Uani 1 1 d . . .
Au1 Au -0.070404(18) 0.802148(15) 0.144337(13) 0.04175(8) Uani 1 1 d . . .
Au2 Au -0.23954(2) 0.992001(16) 0.108261(14) 0.04791(8) Uani 1 1 d . . .
C19 C 0.307(3) 0.624(2) 0.2986(19) 0.177(13) Uiso 0.50 1 d P A 1
H19A H 0.3416 0.6366 0.2514 0.213 Uiso 0.50 1 calc PR A 1
H19B H 0.2288 0.6157 0.2902 0.213 Uiso 0.50 1 calc PR A 1
Cl1 Cl 0.3437(6) 0.7103(4) 0.3815(4) 0.1106(19) Uiso 0.50 1 d P A 1
Cl2 Cl 0.3707(6) 0.5373(5) 0.3475(4) 0.1254(19) Uiso 0.50 1 d P A 1
C20 C 0.3577(19) 0.6109(14) 0.3725(12) 0.111(7) Uiso 0.50 1 d P B 2
H20A H 0.3392 0.5845 0.4198 0.134 Uiso 0.50 1 calc PR B 2
H20B H 0.4367 0.6144 0.3686 0.134 Uiso 0.50 1 calc PR B 2
Cl3 Cl 0.2940(6) 0.5618(5) 0.2944(4) 0.138(2) Uiso 0.50 1 d P B 2
Cl4 Cl 0.2964(9) 0.7032(7) 0.3593(6) 0.180(4) Uiso 0.50 1 d P B 2

loop_
_atom_site_aniso_label
_atom_site_aniso_U_11
_atom_site_aniso_U_22
_atom_site_aniso_U_33
_atom_site_aniso_U_23
_atom_site_aniso_U_13
_atom_site_aniso_U_12
C1 0.042(3) 0.052(4) 0.042(3) -0.001(3) -0.001(3) 0.001(3)
C2 0.067(5) 0.067(5) 0.068(5) -0.009(4) -0.026(4) 0.003(4)
C3 0.073(5) 0.057(4) 0.054(4) -0.014(3) -0.021(4) 0.011(4)
C4 0.057(4) 0.059(4) 0.041(3) 0.001(3) 0.003(3) 0.008(3)
C5 0.068(5) 0.058(4) 0.052(4) -0.016(3) -0.007(3) 0.010(4)
C6 0.079(5) 0.041(4) 0.062(4) -0.014(3) -0.005(4) 0.003(4)
C7 0.054(4) 0.048(4) 0.036(3) -0.002(3) 0.008(3) 0.012(3)
C8 0.108(6) 0.056(5) 0.055(4) 0.009(4) 0.011(4) 0.009(4)
C9 0.052(4) 0.086(6) 0.093(6) -0.025(5) -0.003(4) 0.011(4)
C10 0.045(3) 0.048(4) 0.042(3) 0.000(3) -0.004(3) -0.007(3)
C11 0.084(6) 0.057(4) 0.053(4) -0.011(4) -0.003(4) -0.011(4)
C12 0.073(5) 0.064(5) 0.062(5) -0.006(4) -0.010(4) -0.022(4)
C13 0.049(4) 0.062(4) 0.046(4) 0.007(3) 0.010(3) -0.013(3)
C14 0.040(3) 0.059(4) 0.044(4) 0.005(3) 0.001(3) 0.004(3)
C15 0.054(4) 0.106(7) 0.046(4) 0.007(4) -0.011(3) -0.001(4)
C16 0.051(4) 0.087(6) 0.056(4) 0.001(4) -0.015(3) -0.015(4)
C17 0.083(5) 0.071(5) 0.059(5) 0.017(4) 0.000(4) 0.016(4)
C18 0.067(5) 0.077(5) 0.071(5) -0.016(4) 0.007(4) 0.017(4)
N1 0.043(3) 0.069(4) 0.055(3) -0.009(3) -0.008(3) 0.004(3)
N2 0.055(3) 0.044(3) 0.040(3) -0.004(2) -0.005(2) 0.005(2)
N3 0.056(3) 0.048(3) 0.044(3) -0.002(2) 0.003(2) 0.010(3)
N4 0.072(4) 0.048(3) 0.050(3) -0.004(3) 0.006(3) 0.005(3)
N5 0.061(4) 0.056(3) 0.046(3) -0.010(3) -0.001(3) 0.002(3)
N6 0.044(3) 0.050(3) 0.045(3) -0.004(2) -0.003(2) -0.006(2)
N7 0.043(3) 0.064(4) 0.046(3) 0.007(3) -0.003(2) -0.002(3)
N8 0.051(3) 0.072(4) 0.050(3) 0.011(3) -0.001(3) 0.003(3)
F1 0.162(6) 0.142(5) 0.119(5) -0.009(4) 0.000(4) -0.087(5)
F2 0.225(8) 0.189(8) 0.175(7) -0.060(6) 0.063(6) -0.155(7)
F3 0.156(6) 0.161(6) 0.103(4) -0.038(4) 0.045(4) 0.009(5)
F4 0.187(7) 0.178(7) 0.126(5) -0.081(5) 0.061(5) -0.009(6)
F5 0.196(8) 0.200(8) 0.155(7) 0.056(6) -0.026(6) 0.084(7)
F6 0.133(6) 0.234(9) 0.184(7) 0.022(6) -0.053(5) 0.085(6)
F7 0.323(14) 0.252(12) 0.208(10) 0.117(9) 0.087(9) -0.034(11)
F8 0.187(8) 0.237(10) 0.197(9) 0.137(8) 0.000(7) -0.020(7)
F9 0.138(8) 0.188(10) 0.73(3) -0.023(14) 0.152(14) 0.073(7)
F10 0.107(5) 0.111(5) 0.340(12) 0.001(6) 0.042(6) 0.014(4)
F11 0.263(11) 0.216(10) 0.235(10) -0.035(8) -0.149(9) -0.068(9)
F12 0.271(12) 0.154(7) 0.213(10) -0.064(7) -0.105(9) 0.019(7)
P1 0.0465(10) 0.0606(11) 0.0633(12) -0.0109(9) -0.0036(9) 0.0006(8)
P2 0.0683(13) 0.0690(13) 0.0658(13) 0.0115(11) 0.0001(10) -0.0033(11)
Br1 0.0883(6) 0.0760(5) 0.0592(5) 0.0143(4) 0.0035(4) -0.0256(4)
Br2 0.0691(5) 0.0750(5) 0.0514(4) 0.0058(4) 0.0139(3) -0.0104(4)
Au1 0.03823(13) 0.04777(15) 0.03921(13) -0.00337(10) 0.00086(9) -0.00287(10)
Au2 0.04869(15) 0.05426(16) 0.04071(14) 0.00077(11) 0.00046(10) 0.00271(11)

loop_
_atom_type_symbol
_atom_type_description
_atom_type_scat_dispersion_real
_atom_type_scat_dispersion_imag
_atom_type_scat_source
C C 0.0033 0.0016 'International Tables Vol C Tables 4.2.6.8 and 6.1.1.4'
H H 0.0000 0.0000 'International Tables Vol C Tables 4.2.6.8 and 6.1.1.4'
N N 0.0061 0.0033 'International Tables Vol C Tables 4.2.6.8 and 6.1.1.4'
F F 0.0171 0.0103 'International Tables Vol C Tables 4.2.6.8 and 6.1.1.4'
P P 0.1023 0.0942 'International Tables Vol C Tables 4.2.6.8 and 6.1.1.4'
Br Br -0.2901 2.4595 'International Tables Vol C Tables 4.2.6.8 and 6.1.1.4'
Au Au -2.0133 8.8022 'International Tables Vol C Tables 4.2.6.8 and 6.1.1.4'
Cl Cl 0.1484 0.1585 'International Tables Vol C Tables 4.2.6.8 and 6.1.1.4'

loop_
_geom_angle_atom_site_label_1
_geom_angle_atom_site_label_2
_geom_angle_atom_site_label_3
_geom_angle
N1 C1 N2 106.3(5)
N1 C1 Au1 124.5(5)
N2 C1 Au1 128.4(4)
C3 C2 N1 107.9(6)
C2 C3 N2 106.6(6)
N3 C4 N2 111.0(5)
C6 C5 N3 106.4(6)
C5 C6 N4 107.1(6)
N3 C7 N4 104.1(5)
N3 C7 Au2 131.0(5)
N4 C7 Au2 124.8(4)
N5 C10 N6 106.9(5)
N5 C10 Au1 123.6(4)
N6 C10 Au1 128.2(5)
C12 C11 N5 107.4(6)
C11 C12 N6 107.4(6)
N6 C13 N7 111.7(5)
N7 C14 N8 104.0(5)
N7 C14 Au2 129.9(5)
N8 C14 Au2 126.0(5)
C16 C15 N8 106.8(6)
C15 C16 N7 107.1(7)
C1 N1 C2 109.4(6)
C1 N1 C9 124.2(6)
C2 N1 C9 126.4(6)
C1 N2 C3 109.8(5)
C1 N2 C4 125.8(5)
C3 N2 C4 124.3(5)
C7 N3 C5 111.1(6)
C7 N3 C4 124.6(6)
C5 N3 C4 124.0(5)
C7 N4 C6 111.3(6)
C7 N4 C8 124.3(6)
C6 N4 C8 124.4(6)
C10 N5 C11 109.7(6)
C10 N5 C18 125.4(6)
C11 N5 C18 124.7(6)
C10 N6 C12 108.6(6)
C10 N6 C13 126.4(5)
C12 N6 C13 125.0(6)
C14 N7 C16 111.0(6)
C14 N7 C13 123.8(5)
C16 N7 C13 125.1(6)
C14 N8 C15 111.0(6)
C14 N8 C17 124.4(6)
C15 N8 C17 124.6(6)
F5 P1 F6 176.6(5)
F5 P1 F4 93.4(5)
F6 P1 F4 89.7(4)
F5 P1 F2 94.7(6)
F6 P1 F2 86.5(5)
F4 P1 F2 89.3(4)
F5 P1 F1 89.9(5)
F6 P1 F1 89.0(5)
F4 P1 F1 89.3(4)
F2 P1 F1 175.3(5)
F5 P1 F3 85.9(4)
F6 P1 F3 91.0(4)
F4 P1 F3 177.7(4)
F2 P1 F3 88.6(4)
F1 P1 F3 92.9(4)
F9 P2 F8 91.6(7)
F9 P2 F12 89.5(7)
F8 P2 F12 89.7(6)
F9 P2 F11 93.6(8)
F8 P2 F11 91.6(6)
F12 P2 F11 176.5(6)
F9 P2 F7 91.7(8)
F8 P2 F7 175.8(7)
F12 P2 F7 92.9(7)
F11 P2 F7 85.6(6)
F9 P2 F10 176.0(9)
F8 P2 F10 90.0(5)
F12 P2 F10 86.9(5)
F11 P2 F10 89.9(6)
F7 P2 F10 86.8(6)
C1 Au1 C10 172.9(2)
C1 Au1 Br1 86.88(17)
C10 Au1 Br1 87.75(17)
C1 Au1 Br2 91.60(17)
C10 Au1 Br2 93.50(17)
Br1 Au1 Br2 176.58(3)
C14 Au2 C7 175.0(2)
Cl1 C19 Cl2 94.5(15)
Cl4 C20 Cl3 95.2(12)

loop_
_geom_bond_atom_site_label_1
_geom_bond_atom_site_label_2
_geom_bond_distance
C1 N1 1.328(8)
C1 N2 1.361(7)
C1 Au1 2.027(6)
C2 C3 1.328(10)
C2 N1 1.396(8)
C3 N2 1.384(8)
C4 N3 1.442(8)
C4 N2 1.447(8)
C5 C6 1.333(10)
C5 N3 1.378(8)
C6 N4 1.358(8)
C7 N3 1.338(7)
C7 N4 1.353(8)
C7 Au2 2.019(6)
C8 N4 1.474(8)
C9 N1 1.460(9)
C10 N5 1.332(8)
C10 N6 1.356(7)
C10 Au1 2.038(6)
C11 C12 1.329(10)
C11 N5 1.384(8)
C12 N6 1.390(8)
C13 N6 1.457(8)
C13 N7 1.451(8)
C14 N7 1.347(8)
C14 N8 1.358(8)
C14 Au2 2.016(6)
C15 C16 1.328(10)
C15 N8 1.373(9)
C16 N7 1.376(8)
C17 N8 1.428(9)
C18 N5 1.463(8)
F1 P1 1.554(6)
F2 P1 1.537(6)
F3 P1 1.571(6)
F4 P1 1.530(6)
F5 P1 1.504(6)
F6 P1 1.536(6)
F7 P2 1.496(8)
F8 P2 1.483(7)
F9 P2 1.441(8)
F10 P2 1.532(7)
F11 P2 1.490(7)
F12 P2 1.514(8)
Br1 Au1 2.4012(8)
Br2 Au1 2.4229(7)
C19 Cl1 2.05(3)
C19 Cl2 1.78(3)
C20 Cl4 1.65(2)
C20 Cl3 1.75(2)
